data_7000154
loop_
_publ_author_name
'Chen, Xu-Dong'
'Mak, Thomas C. W.'

_publ_section_title
;
 Single-strand helical complexes constructed from
 2-pyridinyl-3-pyridinylmethanone: tuning the helical pitch length by
 variation of metal cation and/or counter anion.
;
_journal_issue 22
_journal_name_full 'Dalton transactions (Cambridge, England : 2003)'
_journal_page_first 3646
_journal_page_last 3652
_journal_paper_doi 10.1039/b510569b
_journal_year 2005
_chemical_formula_sum 'C11 H8 Ag F6 N2 O P'
_chemical_formula_weight 437.03
_chemical_name_systematic
;
?
;
_space_group_IT_number 14
_symmetry_cell_setting monoclinic
_symmetry_space_group_name_Hall '-P 2ybc'
_symmetry_space_group_name_H-M 'P 1 21/c 1'
_atom_sites_solution_hydrogens geom
_atom_sites_solution_primary direct
_atom_sites_solution_secondary difmap
_audit_creation_method SHELXL-97
_cell_angle_alpha 90.00
_cell_angle_beta 101.673(2)
_cell_angle_gamma 90.00
_cell_formula_units_Z 4
_cell_length_a 8.6733(7)
_cell_length_b 12.1933(10)
_cell_length_c 13.2700(10)
_cell_measurement_temperature 293(2)
_cell_volume 1374.36(19)
_computing_structure_refinement 'SHELXL-97 (Sheldrick, 1997)'
_computing_structure_solution 'SHELXS-97 (Sheldrick, 1990)'
_diffrn_ambient_temperature 293(2)
_diffrn_measured_fraction_theta_full 0.997
_diffrn_measured_fraction_theta_max 0.997
_diffrn_radiation_monochromator graphite
_diffrn_radiation_source 'fine-focus sealed tube'
_diffrn_radiation_type MoK\a
_diffrn_radiation_wavelength 0.71073
_diffrn_reflns_av_R_equivalents 0.0510
_diffrn_reflns_av_sigmaI/netI 0.0426
_diffrn_reflns_limit_h_max 9
_diffrn_reflns_limit_h_min -10
_diffrn_reflns_limit_k_max 14
_diffrn_reflns_limit_k_min -14
_diffrn_reflns_limit_l_max 15
_diffrn_reflns_limit_l_min -13
_diffrn_reflns_number 7267
_diffrn_reflns_theta_full 25.01
_diffrn_reflns_theta_max 25.01
_diffrn_reflns_theta_min 2.29
_exptl_absorpt_coefficient_mu 1.654
_exptl_absorpt_correction_T_max 1.000000
_exptl_absorpt_correction_T_min 0.452875
_exptl_absorpt_correction_type multi-scan
_exptl_crystal_colour Colorless
_exptl_crystal_density_diffrn 2.112
_exptl_crystal_density_method 'not measured'
_exptl_crystal_description Block
_exptl_crystal_F_000 848
_exptl_crystal_size_max 0.20
_exptl_crystal_size_mid 0.18
_exptl_crystal_size_min 0.09
_refine_diff_density_max 1.121
_refine_diff_density_min -0.655
_refine_diff_density_rms 0.140
_refine_ls_extinction_method none
_refine_ls_goodness_of_fit_ref 1.119
_refine_ls_hydrogen_treatment mixed
_refine_ls_matrix_type full
_refine_ls_number_parameters 226
_refine_ls_number_reflns 2422
_refine_ls_number_restraints 0
_refine_ls_restrained_S_all 1.119
_refine_ls_R_factor_all 0.0691
_refine_ls_R_factor_gt 0.0525
_refine_ls_shift/su_max 0.000
_refine_ls_shift/su_mean 0.000
_refine_ls_structure_factor_coef Fsqd
_refine_ls_weighting_details 'calc w=1/[\s^2^(Fo^2^)+(0.0691P)^2^+3.7186P] where P=(Fo^2^+2Fc^2^)/3'
_refine_ls_weighting_scheme calc
_refine_ls_wR_factor_gt 0.1257
_refine_ls_wR_factor_ref 0.1399
_reflns_number_gt 1895
_reflns_number_total 2422
_reflns_threshold_expression >2sigma(I)
_cod_data_source_file b510569b.txt
_cod_data_source_block Compound(2)
_cod_depositor_comments
;
The following automatic conversions were performed:
'_symmetry_cell_setting' value 'Monoclinic' changed to 'monoclinic'
according to '/home/saulius/struct/CIF-dictionaries/cif_core.dic'
dictionary named 'cif_core.dic' version 2.4.1 from
2010-06-29.

'_exptl_absorpt_correction_type' value 'Multi-scan' changed
to 'multi-scan' according to
'/home/saulius/struct/CIF-dictionaries/cif_core.dic' dictionary named
'cif_core.dic' version 2.4.1 from 2010-06-29.

Automatic conversion script
Id: cif_fix_enum 1527 2010-12-29 10:47:43Z saulius 
;
_cod_original_sg_symbol_H-M P2(1)/c
_cod_database_code 7000154

loop_
_symmetry_equiv_pos_as_xyz
'x, y, z'
'-x, y+1/2, -z+1/2'
'-x, -y, -z'
'x, -y-1/2, z-1/2'

loop_
_atom_site_label
_atom_site_type_symbol
_atom_site_fract_x
_atom_site_fract_y
_atom_site_fract_z
_atom_site_U_iso_or_equiv
_atom_site_adp_type
_atom_site_occupancy
_atom_site_symmetry_multiplicity
_atom_site_calc_flag
_atom_site_refinement_flags
_atom_site_disorder_assembly
_atom_site_disorder_group
Ag1 Ag -0.04053(7) 0.16595(4) 0.06228(4) 0.0439(2) Uani 1 1 d . . .
N1 N 0.0881(6) 0.3165(4) 0.0506(4) 0.0325(12) Uani 1 1 d . . .
N2 N 0.1705(7) 0.5155(4) 0.4328(4) 0.0372(12) Uani 1 1 d . . .
O1 O 0.1762(6) 0.2035(4) 0.2354(4) 0.0453(12) Uani 1 1 d . . .
C1 C 0.0857(9) 0.3634(6) -0.0412(5) 0.0413(16) Uani 1 1 d . . .
H1A H 0.0217 0.3328 -0.0991 0.050 Uiso 1 1 calc R . .
C2 C 0.1741(9) 0.4552(6) -0.0541(5) 0.0502(18) Uani 1 1 d . . .
H2A H 0.1712 0.4846 -0.1191 0.060 Uiso 1 1 calc R . .
C3 C 0.2659(9) 0.5018(6) 0.0318(5) 0.0454(17) Uani 1 1 d . . .
H3A H 0.3267 0.5633 0.0256 0.054 Uiso 1 1 calc R . .
C4 C 0.2673(8) 0.4568(5) 0.1267(5) 0.0385(15) Uani 1 1 d . . .
H4A H 0.3254 0.4893 0.1858 0.046 Uiso 1 1 calc R . .
C5 C 0.1817(7) 0.3629(5) 0.1336(5) 0.0315(13) Uani 1 1 d . . .
C6 C 0.1949(8) 0.3019(5) 0.2339(5) 0.0343(14) Uani 1 1 d . . .
C7 C 0.1543(8) 0.4612(5) 0.3443(5) 0.0355(14) Uani 1 1 d . . .
H7A H 0.0870 0.4900 0.2869 0.043 Uiso 1 1 calc R . .
C8 C 0.2312(8) 0.3651(5) 0.3329(4) 0.0323(14) Uani 1 1 d . . .
C9 C 0.3373(8) 0.3247(5) 0.4173(5) 0.0401(16) Uani 1 1 d . . .
H9A H 0.3928 0.2603 0.4123 0.048 Uiso 1 1 calc R . .
C10 C 0.3584(9) 0.3810(6) 0.5077(5) 0.0457(17) Uani 1 1 d . . .
H10A H 0.4301 0.3561 0.5649 0.055 Uiso 1 1 calc R . .
C11 C 0.2730(8) 0.4752(6) 0.5135(5) 0.0445(17) Uani 1 1 d . . .
H11A H 0.2871 0.5122 0.5760 0.053 Uiso 1 1 calc R . .
P1 P -0.3034(2) 0.28976(16) 0.24672(14) 0.0444(5) Uani 1 1 d . . .
F1 F -0.3424(9) 0.2963(5) 0.1260(4) 0.0972(19) Uani 1 1 d . A .
F2 F -0.1500(9) 0.3544(7) 0.2527(9) 0.161(4) Uani 1 1 d . A .
F3 F -0.407(3) 0.385(3) 0.255(3) 0.128(14) Uani 0.50 1 d P A 1
F4 F -0.443(3) 0.205(3) 0.2381(15) 0.143(13) Uani 0.50 1 d P A 1
F5 F -0.183(4) 0.189(2) 0.2450(17) 0.102(10) Uani 0.50 1 d P A 1
F3' F -0.360(4) 0.413(3) 0.255(3) 0.148(15) Uani 0.50 1 d P A 2
F4' F -0.463(3) 0.248(4) 0.249(2) 0.173(17) Uani 0.50 1 d P A 2
F5' F -0.239(4) 0.1748(18) 0.242(3) 0.116(14) Uani 0.50 1 d P A 2
F6 F -0.2649(8) 0.2781(6) 0.3686(4) 0.104(2) Uani 1 1 d . A .

loop_
_atom_site_aniso_label
_atom_site_aniso_U_11
_atom_site_aniso_U_22
_atom_site_aniso_U_33
_atom_site_aniso_U_23
_atom_site_aniso_U_13
_atom_site_aniso_U_12
Ag1 0.0624(4) 0.0390(3) 0.0317(3) -0.0022(2) 0.0127(2) -0.0112(2)
N1 0.046(3) 0.030(3) 0.022(3) 0.000(2) 0.009(2) 0.000(2)
N2 0.052(3) 0.036(3) 0.023(3) 0.002(2) 0.006(2) 0.003(2)
O1 0.070(3) 0.034(2) 0.029(2) 0.000(2) 0.005(2) -0.004(2)
C1 0.055(4) 0.045(4) 0.023(3) -0.004(3) 0.006(3) 0.005(3)
C2 0.076(5) 0.052(4) 0.025(4) 0.012(3) 0.016(3) 0.003(4)
C3 0.060(5) 0.037(3) 0.042(4) 0.005(3) 0.017(3) -0.003(3)
C4 0.049(4) 0.039(3) 0.029(3) 0.000(3) 0.011(3) 0.000(3)
C5 0.039(3) 0.034(3) 0.022(3) 0.000(2) 0.007(3) 0.005(3)
C6 0.042(4) 0.033(3) 0.026(3) 0.002(3) 0.003(3) 0.003(3)
C7 0.049(4) 0.034(3) 0.021(3) 0.003(3) 0.000(3) 0.003(3)
C8 0.045(4) 0.034(3) 0.017(3) 0.005(2) 0.003(3) -0.002(3)
C9 0.047(4) 0.038(3) 0.034(4) 0.010(3) 0.007(3) 0.009(3)
C10 0.051(4) 0.051(4) 0.029(4) 0.009(3) -0.004(3) 0.002(3)
C11 0.057(4) 0.048(4) 0.025(3) 0.000(3) 0.001(3) 0.003(3)
P1 0.0464(10) 0.0503(10) 0.0357(10) -0.0094(8) 0.0062(8) -0.0001(9)
F1 0.148(6) 0.108(4) 0.036(3) 0.005(3) 0.019(3) -0.014(4)
F2 0.088(5) 0.136(7) 0.245(11) 0.055(7) -0.004(6) -0.052(5)
F3 0.096(12) 0.14(3) 0.120(17) -0.049(17) -0.048(10) 0.092(16)
F4 0.18(3) 0.19(2) 0.045(8) -0.013(10) -0.007(11) -0.15(2)
F5 0.137(19) 0.12(2) 0.048(9) -0.009(9) 0.029(9) 0.064(15)
F3' 0.28(4) 0.061(9) 0.075(13) -0.028(8) -0.032(18) 0.070(17)
F4' 0.070(12) 0.33(5) 0.14(2) -0.06(2) 0.075(13) -0.072(17)
F5' 0.20(4) 0.029(6) 0.15(2) 0.004(8) 0.088(19) 0.012(11)
F6 0.148(5) 0.116(5) 0.033(3) -0.021(3) -0.017(3) 0.033(4)

loop_
_atom_type_symbol
_atom_type_description
_atom_type_scat_dispersion_real
_atom_type_scat_dispersion_imag
_atom_type_scat_source
C C 0.0033 0.0016 'International Tables Vol C Tables 4.2.6.8 and 6.1.1.4'
H H 0.0000 0.0000 'International Tables Vol C Tables 4.2.6.8 and 6.1.1.4'
N N 0.0061 0.0033 'International Tables Vol C Tables 4.2.6.8 and 6.1.1.4'
O O 0.0106 0.0060 'International Tables Vol C Tables 4.2.6.8 and 6.1.1.4'
F F 0.0171 0.0103 'International Tables Vol C Tables 4.2.6.8 and 6.1.1.4'
P P 0.1023 0.0942 'International Tables Vol C Tables 4.2.6.8 and 6.1.1.4'
Ag Ag -0.8971 1.1015 'International Tables Vol C Tables 4.2.6.8 and 6.1.1.4'

loop_
_geom_angle_atom_site_label_1
_geom_angle_atom_site_label_2
_geom_angle_atom_site_label_3
_geom_angle
_geom_angle_site_symmetry_1
_geom_angle_site_symmetry_3
_geom_angle_publ_flag
N2 Ag1 N1 177.67(19) 2_545 . ?
N2 Ag1 O1 113.34(17) 2_545 . ?
N1 Ag1 O1 68.76(16) . . ?
N2 Ag1 C7 22.50(17) 2_545 2_545 ?
N1 Ag1 C7 159.73(17) . 2_545 ?
O1 Ag1 C7 91.12(15) . 2_545 ?
C1 N1 C5 117.2(5) . . ?
C1 N1 Ag1 120.8(4) . . ?
C5 N1 Ag1 121.9(4) . . ?
C7 N2 C11 117.2(6) . . ?
C7 N2 Ag1 119.1(4) . 2 ?
C11 N2 Ag1 123.6(4) . 2 ?
C6 O1 Ag1 103.1(4) . . ?
N1 C1 C2 123.3(6) . . ?
C3 C2 C1 118.3(6) . . ?
C4 C3 C2 119.5(7) . . ?
C3 C4 C5 119.3(6) . . ?
N1 C5 C4 122.4(6) . . ?
N1 C5 C6 116.0(5) . . ?
C4 C5 C6 121.5(6) . . ?
O1 C6 C8 120.0(6) . . ?
O1 C6 C5 121.1(6) . . ?
C8 C6 C5 119.0(5) . . ?
N2 C7 C8 123.8(5) . . ?
N2 C7 Ag1 38.4(3) . 2 ?
C8 C7 Ag1 162.2(4) . 2 ?
C7 C8 C9 118.1(6) . . ?
C7 C8 C6 121.0(5) . . ?
C9 C8 C6 120.8(6) . . ?
C10 C9 C8 118.7(6) . . ?
C9 C10 C11 119.5(6) . . ?
N2 C11 C10 122.6(6) . . ?
F3 P1 F4' 72(2) . . ?
F3 P1 F5' 163(2) . . ?
F4' P1 F5' 92(2) . . ?
F3 P1 F2 97.4(15) . . ?
F4' P1 F2 168.5(16) . . ?
F5' P1 F2 99.0(14) . . ?
F3 P1 F1 91.8(14) . . ?
F4' P1 F1 91.8(12) . . ?
F5' P1 F1 90.7(13) . . ?
F2 P1 F1 91.8(5) . . ?
F3 P1 F4 92.8(19) . . ?
F4' P1 F4 22(2) . . ?
F5' P1 F4 71(2) . . ?
F2 P1 F4 169.8(14) . . ?
F1 P1 F4 87.5(8) . . ?
F3 P1 F6 89.7(14) . . ?
F4' P1 F6 87.2(13) . . ?
F5' P1 F6 87.3(13) . . ?
F2 P1 F6 89.6(5) . . ?
F1 P1 F6 177.8(4) . . ?
F4 P1 F6 90.8(8) . . ?
F3 P1 F3' 20(3) . . ?
F4' P1 F3' 91(2) . . ?
F5' P1 F3' 176(2) . . ?
F2 P1 F3' 77.8(16) . . ?
F1 P1 F3' 90.7(13) . . ?
F4 P1 F3' 112(2) . . ?
F6 P1 F3' 91.3(13) . . ?
F3 P1 F5 175.9(15) . . ?
F4' P1 F5 110(2) . . ?
F5' P1 F5 18(2) . . ?
F2 P1 F5 80.5(13) . . ?
F1 P1 F5 91.8(8) . . ?
F4 P1 F5 89.3(17) . . ?
F6 P1 F5 86.7(8) . . ?
F3' P1 F5 158.2(19) . . ?

loop_
_geom_bond_atom_site_label_1
_geom_bond_atom_site_label_2
_geom_bond_distance
_geom_bond_site_symmetry_2
_geom_bond_publ_flag
Ag1 N2 2.160(5) 2_545 ?
Ag1 N1 2.170(5) . ?
Ag1 O1 2.697(5) . ?
Ag1 C7 3.040(6) 2_545 ?
N1 C1 1.342(8) . ?
N1 C5 1.354(8) . ?
N2 C7 1.332(8) . ?
N2 C11 1.340(8) . ?
N2 Ag1 2.160(5) 2 ?
O1 C6 1.212(8) . ?
C1 C2 1.386(10) . ?
C2 C3 1.374(10) . ?
C3 C4 1.372(9) . ?
C4 C5 1.378(9) . ?
C5 C6 1.509(9) . ?
C6 C8 1.499(9) . ?
C7 C8 1.372(9) . ?
C7 Ag1 3.040(6) 2 ?
C8 C9 1.389(9) . ?
C9 C10 1.362(10) . ?
C10 C11 1.377(10) . ?
P1 F3 1.48(2) . ?
P1 F4' 1.48(2) . ?
P1 F5' 1.51(2) . ?
P1 F2 1.534(7) . ?
P1 F1 1.571(5) . ?
P1 F4 1.58(2) . ?
P1 F6 1.590(5) . ?
P1 F3' 1.60(3) . ?
P1 F5 1.61(3) . ?

loop_
_geom_torsion_atom_site_label_1
_geom_torsion_atom_site_label_2
_geom_torsion_atom_site_label_3
_geom_torsion_atom_site_label_4
_geom_torsion
_geom_torsion_site_symmetry_1
_geom_torsion_site_symmetry_2
_geom_torsion_site_symmetry_3
_geom_torsion_site_symmetry_4
_geom_torsion_publ_flag
N2 Ag1 N1 C1 9(5) 2_545 . . . ?
O1 Ag1 N1 C1 163.2(5) . . . . ?
C7 Ag1 N1 C1 170.5(5) 2_545 . . . ?
N2 Ag1 N1 C5 -167(5) 2_545 . . . ?
O1 Ag1 N1 C5 -12.4(4) . . . . ?
C7 Ag1 N1 C5 -5.0(8) 2_545 . . . ?
N2 Ag1 O1 C6 -157.1(4) 2_545 . . . ?
N1 Ag1 O1 C6 24.0(4) . . . . ?
C7 Ag1 O1 C6 -153.5(5) 2_545 . . . ?
C5 N1 C1 C2 0.3(10) . . . . ?
Ag1 N1 C1 C2 -175.4(5) . . . . ?
N1 C1 C2 C3 -1.4(11) . . . . ?
C1 C2 C3 C4 -0.2(11) . . . . ?
C2 C3 C4 C5 2.8(11) . . . . ?
C1 N1 C5 C4 2.5(9) . . . . ?
Ag1 N1 C5 C4 178.2(5) . . . . ?
C1 N1 C5 C6 -174.0(6) . . . . ?
Ag1 N1 C5 C6 1.7(7) . . . . ?
C3 C4 C5 N1 -4.1(10) . . . . ?
C3 C4 C5 C6 172.2(6) . . . . ?
Ag1 O1 C6 C8 146.9(5) . . . . ?
Ag1 O1 C6 C5 -33.0(7) . . . . ?
N1 C5 C6 O1 26.9(9) . . . . ?
C4 C5 C6 O1 -149.6(7) . . . . ?
N1 C5 C6 C8 -153.0(6) . . . . ?
C4 C5 C6 C8 30.5(9) . . . . ?
C11 N2 C7 C8 2.8(10) . . . . ?
Ag1 N2 C7 C8 -180.0(5) 2 . . . ?
C11 N2 C7 Ag1 -177.2(9) . . . 2 ?
N2 C7 C8 C9 -3.0(10) . . . . ?
Ag1 C7 C8 C9 -3.0(19) 2 . . . ?
N2 C7 C8 C6 173.5(6) . . . . ?
Ag1 C7 C8 C6 173.4(12) 2 . . . ?
O1 C6 C8 C7 -134.2(7) . . . . ?
C5 C6 C8 C7 45.6(9) . . . . ?
O1 C6 C8 C9 42.2(10) . . . . ?
C5 C6 C8 C9 -138.0(6) . . . . ?
C7 C8 C9 C10 1.0(10) . . . . ?
C6 C8 C9 C10 -175.5(6) . . . . ?
C8 C9 C10 C11 1.0(11) . . . . ?
C7 N2 C11 C10 -0.7(10) . . . . ?
Ag1 N2 C11 C10 -177.8(5) 2 . . . ?
C9 C10 C11 N2 -1.2(11) . . . . ?
